data_4346196
loop_
_publ_author_name
'Tong, Lianpeng'
'Kopecky, Andrew'
'Zong, Ruifa'
'Gagnon, Kevin J.'
'Ahlquist, M\%arten S G'
'Thummel, Randolph P.'

_publ_section_title
;
 Light-Driven Proton Reduction in Aqueous Medium Catalyzed by a Family of
 Cobalt Complexes with Tetradentate Polypyridine-Type Ligands.
;
_journal_issue 16
_journal_name_full 'Inorganic chemistry'
_journal_page_first 7873
_journal_page_last 7884
_journal_paper_doi 10.1021/acs.inorgchem.5b00915
_journal_volume 54
_journal_year 2015
_chemical_formula_sum 'C28 H24.65 Cl2 Co N4 O3.33'
_chemical_formula_weight 600.19
_space_group_crystal_system triclinic
_space_group_IT_number 2
_space_group_name_Hall '-P 1'
_space_group_name_H-M_alt 'P -1'
_atom_sites_solution_hydrogens mixed
_audit_creation_method SHELXL-2014/6
_cell_angle_alpha 106.528(2)
_cell_angle_beta 91.222(2)
_cell_angle_gamma 92.264(2)
_cell_formula_units_Z 2
_cell_length_a 7.0062(2)
_cell_length_b 13.4709(5)
_cell_length_c 13.8003(5)
_cell_measurement_reflns_used 9923
_cell_measurement_temperature 100(2)
_cell_measurement_theta_max 33.688
_cell_measurement_theta_min 2.727
_cell_volume 1246.96(8)
_computing_cell_refinement 'SAINT V8.34A Bruker-AXS, Madison WI'
_computing_data_collection 'Bruker PHOTON100 Bruker-AXS, Madison WI'
_computing_data_reduction 'SAINT V8.34A Bruker-AXS, Madison WI'
_computing_molecular_graphics
;
Bruker SHELXTL Bruker-AXS, Madison WI
O. V. Dolomanov, L. J. Bourhis, R. J. Gildea, J. A. K. Howard and H. Puschmann,
OLEX2: a complete structure solution, refinement and analysis program.
J. Appl. Cryst. (2009). 42, 339-341.
and local programs
;
_computing_publication_material 'Bruker SHELXTL Bruker-AXS, Madison WI'
_computing_structure_refinement 'SHELXL-2014/6 (Sheldrick, 2013)'
_computing_structure_solution 'SHELXT 2014/4 Bruker-AXS, Madison WI'
_diffrn_ambient_temperature 100(2)
_diffrn_detector_area_resol_mean 10.42
_diffrn_measured_fraction_theta_full 0.998
_diffrn_measured_fraction_theta_max 0.995
_diffrn_measurement_device_type 'Bruker D8 with PHOTON 100 detector'
_diffrn_measurement_method '\f and \w shutterless scans'
_diffrn_radiation_monochromator 'silicon 111'
_diffrn_radiation_type synchrotron
_diffrn_radiation_wavelength 0.7749
_diffrn_reflns_av_R_equivalents 0.0293
_diffrn_reflns_av_unetI/netI 0.0394
_diffrn_reflns_Laue_measured_fraction_full 0.998
_diffrn_reflns_Laue_measured_fraction_max 0.995
_diffrn_reflns_limit_h_max 10
_diffrn_reflns_limit_h_min -10
_diffrn_reflns_limit_k_max 19
_diffrn_reflns_limit_k_min -19
_diffrn_reflns_limit_l_max 19
_diffrn_reflns_limit_l_min -19
_diffrn_reflns_number 19876
_diffrn_reflns_point_group_measured_fraction_full 0.998
_diffrn_reflns_point_group_measured_fraction_max 0.995
_diffrn_reflns_theta_full 27.706
_diffrn_reflns_theta_max 33.688
_diffrn_reflns_theta_min 2.033
_diffrn_source
;
Advanced Light Source, station 11.3.1
;
_exptl_absorpt_coefficient_mu 1.188
_exptl_absorpt_correction_T_max 0.977
_exptl_absorpt_correction_T_min 0.893
_exptl_absorpt_correction_type multi-scan
_exptl_absorpt_process_details 'SADABS-2014/4 - Bruker AXS, Madison WI'
_exptl_crystal_colour orange
_exptl_crystal_density_diffrn 1.599
_exptl_crystal_description plate
_exptl_crystal_F_000 616
_exptl_crystal_size_max 0.140
_exptl_crystal_size_mid 0.080
_exptl_crystal_size_min 0.020
_refine_diff_density_max 0.582
_refine_diff_density_min -0.647
_refine_diff_density_rms 0.059
_refine_ls_extinction_method none
_refine_ls_goodness_of_fit_ref 1.025
_refine_ls_hydrogen_treatment constr
_refine_ls_matrix_type full
_refine_ls_number_parameters 651
_refine_ls_number_reflns 7601
_refine_ls_number_restraints 434
_refine_ls_restrained_S_all 0.998
_refine_ls_R_factor_all 0.0494
_refine_ls_R_factor_gt 0.0343
_refine_ls_shift/su_max 0.001
_refine_ls_shift/su_mean 0.000
_refine_ls_structure_factor_coef Fsqd
_refine_ls_weighting_details 'w=1/[\s^2^(Fo^2^)+(0.0354P)^2^+0.4086P] where P=(Fo^2^+2Fc^2^)/3'
_refine_ls_weighting_scheme calc
_refine_ls_wR_factor_gt 0.0766
_refine_ls_wR_factor_ref 0.0831
_reflns_Friedel_coverage 0.000
_reflns_number_gt 6084
_reflns_number_total 7601
_reflns_threshold_expression 'I > 2\s(I)'
_cod_data_source_file ic5b00915_si_003.cif
_cod_data_source_block lt41
_cod_original_cell_volume 1246.96(7)
_cod_database_code 4346196
_shelx_space_group_comment
;
The symmetry employed for this shelxl refinement is uniquely defined
by the following loop, which should always be used as a source of
symmetry information in preference to the above space-group names.
They are only intended as comments.
;
_shelx_estimated_absorpt_t_min 0.851
_shelx_estimated_absorpt_t_max 0.977
_shelxl_version_number 2014/6

loop_
_space_group_symop_operation_xyz
'x, y, z'
'-x, -y, -z'

loop_
_atom_site_label
_atom_site_type_symbol
_atom_site_fract_x
_atom_site_fract_y
_atom_site_fract_z
_atom_site_U_iso_or_equiv
_atom_site_adp_type
_atom_site_occupancy
_atom_site_site_symmetry_order
_atom_site_calc_flag
_atom_site_refinement_flags_posn
_atom_site_refinement_flags_adp
_atom_site_refinement_flags_occupancy
_atom_site_disorder_assembly
_atom_site_disorder_group
Cl2A Cl 0.70100(19) 0.90440(12) 0.7856(2) 0.0304(4) Uani 0.593(6) 1 d . . P . .
Cl2B Cl 0.6746(2) 0.9315(2) 0.8331(3) 0.0304(6) Uani 0.407(6) 1 d . . P . .
Co1 Co 0.67068(3) 0.28465(2) 0.71827(2) 0.02013(6) Uani 1 1 d . . . . .
Cl1 Cl 0.34013(5) 0.28968(3) 0.66760(3) 0.02169(8) Uani 1 1 d . . . . .
O1W O 0.95708(15) 0.25903(10) 0.77136(8) 0.0289(3) Uani 1 1 d . . . . .
H1WA H 0.9826 0.2075 0.7926 0.035 Uiso 1 1 d R U . . .
H1WB H 1.0542 0.2554 0.7349 0.035 Uiso 1 1 d R U . . .
N1 N 0.7110(14) 0.1465(4) 0.5979(4) 0.0154(8) Uani 0.676(2) 1 d D U P A 1
N2 N 0.763(3) 0.3475(4) 0.6068(5) 0.0191(13) Uani 0.676(2) 1 d D U P A 1
N3 N 0.7085(4) 0.4205(2) 0.8266(2) 0.0203(5) Uani 0.676(2) 1 d D U P A 1
N4 N 0.5835(3) 0.2361(2) 0.84609(18) 0.0205(5) Uani 0.676(2) 1 d D U P A 1
C1 C 0.7053(5) 0.0470(3) 0.5977(2) 0.0222(7) Uani 0.676(2) 1 d D U P A 1
H1A H 0.6785 0.0304 0.6586 0.027 Uiso 0.676(2) 1 calc R U P A 1
C2 C 0.7375(4) -0.0334(2) 0.5107(3) 0.0252(7) Uani 0.676(2) 1 d D U P A 1
H2A H 0.7304 -0.1035 0.5122 0.030 Uiso 0.676(2) 1 calc R U P A 1
C3 C 0.7795(4) -0.0091(3) 0.4235(3) 0.0272(6) Uani 0.676(2) 1 d D U P A 1
H3A H 0.8012 -0.0629 0.3637 0.033 Uiso 0.676(2) 1 calc R U P A 1
C4 C 0.7906(5) 0.0931(3) 0.4217(2) 0.0238(6) Uani 0.676(2) 1 d D U P A 1
C5 C 0.7515(16) 0.1693(4) 0.5112(4) 0.0178(10) Uani 0.676(2) 1 d D U P A 1
C6 C 0.8478(4) 0.1256(3) 0.3305(2) 0.0328(6) Uani 0.676(2) 1 d D U P A 1
H6A H 0.8114 0.0690 0.2687 0.039 Uiso 0.676(2) 1 calc R U P A 1
H6B H 0.9885 0.1372 0.3325 0.039 Uiso 0.676(2) 1 calc R U P A 1
C7 C 0.7539(4) 0.2244(3) 0.3251(2) 0.0345(7) Uani 0.676(2) 1 d D U P A 1
H7A H 0.8169 0.2508 0.2732 0.041 Uiso 0.676(2) 1 calc R U P A 1
H7B H 0.6180 0.2074 0.3035 0.041 Uiso 0.676(2) 1 calc R U P A 1
C8 C 0.7650(6) 0.3076(3) 0.4235(3) 0.0257(7) Uani 0.676(2) 1 d D U P A 1
C9 C 0.7601(17) 0.2800(5) 0.5154(5) 0.0194(12) Uani 0.676(2) 1 d D U P A 1
C10 C 0.7613(4) 0.4107(4) 0.4319(3) 0.0292(7) Uani 0.676(2) 1 d D U P A 1
H10A H 0.7616 0.4329 0.3725 0.035 Uiso 0.676(2) 1 calc R U P A 1
C11 C 0.7570(4) 0.4850(3) 0.5269(3) 0.0275(6) Uani 0.676(2) 1 d D U P A 1
C12 C 0.7602(6) 0.4518(3) 0.6157(3) 0.0207(7) Uani 0.676(2) 1 d D U P A 1
C13 C 0.7440(7) 0.5911(3) 0.5321(5) 0.0403(12) Uani 0.676(2) 1 d D U P A 1
H13A H 0.7416 0.6122 0.4720 0.048 Uiso 0.676(2) 1 calc R U P A 1
C14 C 0.7350(4) 0.6624(3) 0.6240(4) 0.0431(9) Uani 0.676(2) 1 d D U P A 1
H14A H 0.7221 0.7334 0.6282 0.052 Uiso 0.676(2) 1 calc R U P A 1
C15 C 0.7445(4) 0.6314(2) 0.7118(3) 0.0352(7) Uani 0.676(2) 1 d D U P A 1
H15A H 0.7409 0.6832 0.7749 0.042 Uiso 0.676(2) 1 calc R U P A 1
C16 C 0.7592(4) 0.5289(2) 0.7127(3) 0.0234(6) Uani 0.676(2) 1 d D U P A 1
C17 C 0.7682(4) 0.5106(3) 0.8133(3) 0.0231(5) Uani 0.676(2) 1 d D U P A 1
C18 C 0.8350(4) 0.5940(2) 0.8989(3) 0.0343(7) Uani 0.676(2) 1 d D U P A 1
H18A H 0.8896 0.6558 0.8888 0.041 Uiso 0.676(2) 1 calc R U P A 1
C19 C 0.8209(9) 0.5854(4) 0.9936(4) 0.0391(13) Uani 0.676(2) 1 d D U P A 1
H19A H 0.8624 0.6418 1.0499 0.047 Uiso 0.676(2) 1 calc R U P A 1
C20 C 0.7449(3) 0.4928(2) 1.00953(19) 0.0340(7) Uani 0.676(2) 1 d D U P A 1
C21 C 0.6980(4) 0.4114(3) 0.9219(2) 0.0229(6) Uani 0.676(2) 1 d D U P A 1
C22 C 0.7158(18) 0.4782(8) 1.1043(6) 0.048(2) Uani 0.676(2) 1 d D U P A 1
H22A H 0.7438 0.5347 1.1628 0.057 Uiso 0.676(2) 1 calc R U P A 1
C23 C 0.6491(4) 0.3867(3) 1.1163(2) 0.0452(9) Uani 0.676(2) 1 d D U P A 1
H23A H 0.6343 0.3793 1.1822 0.054 Uiso 0.676(2) 1 calc R U P A 1
C24 C 0.6010(4) 0.3008(3) 1.0286(2) 0.0356(9) Uani 0.676(2) 1 d D U P A 1
C25 C 0.6277(4) 0.3132(3) 0.9319(2) 0.0245(5) Uani 0.676(2) 1 d D U P A 1
C26 C 0.5235(5) 0.2058(4) 1.0352(3) 0.0408(10) Uani 0.676(2) 1 d D U P A 1
H26A H 0.5063 0.1942 1.0993 0.049 Uiso 0.676(2) 1 calc R U P A 1
C27 C 0.4728(4) 0.1298(3) 0.9483(2) 0.0380(7) Uani 0.676(2) 1 d D U P A 1
H27A H 0.4156 0.0657 0.9513 0.046 Uiso 0.676(2) 1 calc R U P A 1
C28 C 0.5063(3) 0.1476(2) 0.8542(2) 0.0274(5) Uani 0.676(2) 1 d D U P A 1
H28A H 0.4721 0.0940 0.7941 0.033 Uiso 0.676(2) 1 calc R U P A 1
N1A N 0.701(4) 0.1498(9) 0.6203(9) 0.022(2) Uani 0.324(2) 1 d D . P A 2
N2A N 0.755(6) 0.3393(8) 0.5916(10) 0.014(2) Uani 0.324(2) 1 d D . P A 2
N3A N 0.7265(7) 0.4523(4) 0.8069(4) 0.0155(10) Uani 0.324(2) 1 d D . P A 2
N4A N 0.6069(7) 0.2867(4) 0.8668(4) 0.0197(10) Uani 0.324(2) 1 d D . P A 2
C1A C 0.6860(11) 0.0565(5) 0.6370(5) 0.0206(13) Uani 0.324(2) 1 d D . P A 2
H1AA H 0.6547 0.0520 0.7023 0.025 Uiso 0.324(2) 1 calc R U P A 2
C2A C 0.7156(8) -0.0338(5) 0.5604(5) 0.0232(12) Uani 0.324(2) 1 d D . P A 2
H2AA H 0.6995 -0.0994 0.5731 0.028 Uiso 0.324(2) 1 calc R U P A 2
C3A C 0.7676(9) -0.0285(5) 0.4677(6) 0.0224(13) Uani 0.324(2) 1 d D . P A 2
H3AA H 0.7889 -0.0905 0.4162 0.027 Uiso 0.324(2) 1 calc R U P A 2
C4A C 0.7896(9) 0.0650(5) 0.4474(5) 0.0207(13) Uani 0.324(2) 1 d D . P A 2
C5A C 0.753(3) 0.1539(8) 0.5274(8) 0.017(2) Uani 0.324(2) 1 d D . P A 2
C6A C 0.8536(8) 0.0777(5) 0.3486(4) 0.0272(12) Uani 0.324(2) 1 d D . P A 2
H6AA H 0.8190 0.0133 0.2942 0.033 Uiso 0.324(2) 1 calc R U P A 2
H6AB H 0.9946 0.0880 0.3515 0.033 Uiso 0.324(2) 1 calc R U P A 2
C7A C 0.7660(9) 0.1683(6) 0.3224(4) 0.0265(12) Uani 0.324(2) 1 d D . P A 2
H7AA H 0.8359 0.1829 0.2661 0.032 Uiso 0.324(2) 1 calc R U P A 2
H7AB H 0.6318 0.1485 0.2987 0.032 Uiso 0.324(2) 1 calc R U P A 2
C8A C 0.7697(11) 0.2646(5) 0.4090(5) 0.0181(13) Uani 0.324(2) 1 d D . P A 2
C9A C 0.767(3) 0.2567(8) 0.5115(7) 0.014(2) Uani 0.324(2) 1 d D . P A 2
C10A C 0.7714(9) 0.3619(5) 0.3985(5) 0.0183(11) Uani 0.324(2) 1 d D . P A 2
H10B H 0.7801 0.3702 0.3326 0.022 Uiso 0.324(2) 1 calc R U P A 2
C11A C 0.7609(8) 0.4504(5) 0.4806(5) 0.0153(11) Uani 0.324(2) 1 d D . P A 2
C12A C 0.7605(14) 0.4387(6) 0.5791(4) 0.0167(14) Uani 0.324(2) 1 d D . P A 2
C13A C 0.7475(7) 0.5509(5) 0.4670(5) 0.0272(12) Uani 0.324(2) 1 d D . P A 2
H13B H 0.7502 0.5594 0.4010 0.033 Uiso 0.324(2) 1 calc R U P A 2
C14A C 0.7309(13) 0.6334(6) 0.5476(8) 0.0300(17) Uani 0.324(2) 1 d D . P A 2
H14B H 0.7132 0.6996 0.5380 0.036 Uiso 0.324(2) 1 calc R U P A 2
C15A C 0.7394(8) 0.6232(5) 0.6454(5) 0.0247(11) Uani 0.324(2) 1 d D . P A 2
H15B H 0.7315 0.6837 0.7008 0.030 Uiso 0.324(2) 1 calc R U P A 2
C16A C 0.7592(8) 0.5274(4) 0.6657(5) 0.0159(10) Uani 0.324(2) 1 d D . P A 2
C17A C 0.7791(7) 0.5312(4) 0.7726(5) 0.0153(10) Uani 0.324(2) 1 d D . P A 2
C18A C 0.8551(7) 0.6261(4) 0.8428(4) 0.0278(11) Uani 0.324(2) 1 d D . P A 2
H18B H 0.9027 0.6813 0.8185 0.033 Uiso 0.324(2) 1 calc R U P A 2
C19A C 0.8588(8) 0.6367(5) 0.9431(5) 0.0291(12) Uani 0.324(2) 1 d D . P A 2
H19B H 0.9082 0.6998 0.9889 0.035 Uiso 0.324(2) 1 calc R U P A 2
C20A C 0.7900(18) 0.5552(7) 0.9813(7) 0.0238(18) Uani 0.324(2) 1 d D . P A 2
C21A C 0.7308(7) 0.4616(5) 0.9074(4) 0.0206(10) Uani 0.324(2) 1 d D . P A 2
C22A C 0.7827(7) 0.5625(5) 1.0844(4) 0.0304(12) Uani 0.324(2) 1 d D . P A 2
H22B H 0.8196 0.6267 1.1323 0.037 Uiso 0.324(2) 1 calc R U P A 2
C23A C 0.724(3) 0.4799(12) 1.1191(11) 0.024(2) Uani 0.324(2) 1 d D . P A 2
H23B H 0.7240 0.4859 1.1893 0.028 Uiso 0.324(2) 1 calc R U P A 2
C24A C 0.6628(7) 0.3843(4) 1.0444(4) 0.0261(11) Uani 0.324(2) 1 d D . P A 2
C25A C 0.6679(9) 0.3739(6) 0.9379(4) 0.0169(11) Uani 0.324(2) 1 d D . P A 2
C26A C 0.5976(9) 0.2984(6) 1.0702(5) 0.0317(16) Uani 0.324(2) 1 d D . P A 2
H26B H 0.5993 0.3001 1.1395 0.038 Uiso 0.324(2) 1 calc R U P A 2
C27A C 0.5293(12) 0.2090(7) 0.9981(5) 0.0343(18) Uani 0.324(2) 1 d D . P A 2
H27B H 0.4784 0.1510 1.0168 0.041 Uiso 0.324(2) 1 calc R U P A 2
C28A C 0.5385(8) 0.2078(5) 0.8948(4) 0.0267(11) Uani 0.324(2) 1 d D . P A 2
H28B H 0.4931 0.1471 0.8441 0.032 Uiso 0.324(2) 1 calc R U P A 2
O2W O 0.99320(19) 0.10397(10) 0.85944(11) 0.0425(3) Uani 1 1 d . . . . .
H2WA H 0.9101 0.0539 0.8424 0.051 Uiso 1 1 d R U . . .
H2WB H 1.0125 0.1183 0.9230 0.051 Uiso 1 1 d R U . . .
O3W O 1.0045(3) 0.84322(19) 0.92533(16) 0.0927(7) Uani 1 1 d . . . . .
H3WB H 0.9246 0.8624 0.8879 0.111 Uiso 1 1 d R U . . .
H3WA H 1.0891 0.8926 0.9411 0.111 Uiso 1 1 d R U . . .
O4W O 0.2668(5) -0.0118(3) 0.9247(3) 0.0339(10) Uani 0.324(2) 1 d . . P A -1
H4WA H 0.3722 -0.0158 0.8947 0.041 Uiso 0.324(2) 1 d R U P A -1
H4WB H 0.3136 0.0019 0.9846 0.041 Uiso 0.324(2) 1 d R U P A -1

loop_
_atom_site_aniso_label
_atom_site_aniso_U_11
_atom_site_aniso_U_22
_atom_site_aniso_U_33
_atom_site_aniso_U_23
_atom_site_aniso_U_13
_atom_site_aniso_U_12
Cl2A 0.0335(4) 0.0270(5) 0.0349(10) 0.0172(6) -0.0042(5) -0.0070(3)
Cl2B 0.0290(6) 0.0371(8) 0.0302(14) 0.0181(9) 0.0015(6) -0.0006(5)
Co1 0.01500(10) 0.02994(12) 0.01588(10) 0.00674(8) 0.00365(7) 0.00327(8)
Cl1 0.01544(15) 0.02909(18) 0.02098(17) 0.00763(14) 0.00273(12) 0.00144(13)
O1W 0.0179(5) 0.0455(7) 0.0277(6) 0.0159(5) 0.0060(4) 0.0091(5)
N1 0.0133(15) 0.0152(12) 0.018(2) 0.0053(11) 0.001(2) 0.0022(9)
N2 0.0116(19) 0.0207(17) 0.025(2) 0.0074(13) -0.001(3) -0.0012(13)
N3 0.0139(10) 0.0190(13) 0.0260(14) 0.0028(9) -0.0001(8) 0.0039(9)
N4 0.0158(10) 0.0288(12) 0.0183(11) 0.0080(11) 0.0028(8) 0.0057(10)
C1 0.0194(13) 0.0222(15) 0.0274(17) 0.0110(15) -0.0006(14) 0.0013(9)
C2 0.0187(16) 0.0188(13) 0.036(2) 0.005(2) 0.0004(18) 0.0035(11)
C3 0.0151(11) 0.0263(16) 0.0322(17) -0.0049(13) 0.0008(11) 0.0028(10)
C4 0.0140(11) 0.0318(18) 0.0216(17) 0.0014(11) 0.0010(11) 0.0010(11)
C5 0.0111(16) 0.0248(19) 0.0169(17) 0.0048(13) 0.0018(16) 0.0020(18)
C6 0.0254(15) 0.050(2) 0.0182(13) 0.0023(14) 0.0055(10) -0.0028(15)
C7 0.0277(14) 0.057(2) 0.0216(13) 0.0172(15) 0.0022(10) -0.0038(15)
C8 0.0163(12) 0.039(2) 0.0257(16) 0.0163(18) -0.0010(11) -0.0049(17)
C9 0.011(2) 0.025(2) 0.027(2) 0.0149(15) 0.0005(13) 0.000(2)
C10 0.0159(12) 0.044(3) 0.038(3) 0.0303(17) -0.0024(19) -0.0034(19)
C11 0.0130(11) 0.0343(17) 0.0426(19) 0.0236(15) -0.0035(14) -0.0029(11)
C12 0.0106(11) 0.0235(18) 0.034(2) 0.0179(17) -0.0001(17) -0.0018(10)
C13 0.0184(15) 0.046(3) 0.074(3) 0.044(3) -0.0006(19) 0.000(2)
C14 0.0189(13) 0.0270(17) 0.094(3) 0.035(2) 0.0015(16) 0.0020(11)
C15 0.0176(12) 0.0197(12) 0.069(2) 0.0140(14) 0.0042(13) 0.0010(9)
C16 0.0126(11) 0.0179(12) 0.042(2) 0.0126(16) 0.0030(16) 0.0018(8)
C17 0.0120(11) 0.0189(16) 0.0361(18) 0.0035(12) -0.0007(11) 0.0068(10)
C18 0.0172(12) 0.0189(13) 0.055(2) -0.0082(14) -0.0054(13) 0.0058(10)
C19 0.016(2) 0.037(3) 0.046(2) -0.017(2) -0.0082(15) 0.0112(19)
C20 0.0152(11) 0.0476(17) 0.0278(13) -0.0096(11) -0.0048(9) 0.0189(11)
C21 0.0151(14) 0.0256(19) 0.0234(16) -0.0016(13) -0.0012(11) 0.0098(14)
C22 0.027(3) 0.083(4) 0.017(3) -0.013(2) -0.007(2) 0.031(2)
C23 0.0270(14) 0.089(3) 0.0168(13) 0.0059(15) 0.0036(10) 0.0299(16)
C24 0.0202(13) 0.074(3) 0.0155(14) 0.0142(16) 0.0035(12) 0.0236(14)
C25 0.0151(11) 0.0392(17) 0.0189(14) 0.0061(12) 0.0030(9) 0.0109(11)
C26 0.0257(14) 0.084(3) 0.0247(18) 0.0327(19) 0.0097(14) 0.0176(15)
C27 0.0241(13) 0.063(2) 0.0406(15) 0.0364(15) 0.0092(11) 0.0055(13)
C28 0.0201(11) 0.0398(16) 0.0297(13) 0.0215(12) 0.0052(9) 0.0022(11)
N1A 0.021(3) 0.030(3) 0.017(5) 0.010(3) 0.005(4) 0.001(2)
N2A 0.012(5) 0.019(4) 0.016(4) 0.012(3) -0.001(4) 0.001(4)
N3A 0.014(2) 0.011(3) 0.024(2) 0.008(2) 0.0047(16) 0.002(2)
N4A 0.017(2) 0.024(2) 0.017(3) 0.002(2) 0.0054(16) 0.005(2)
C1A 0.020(3) 0.017(3) 0.029(4) 0.012(3) -0.001(3) 0.0002(19)
C2A 0.011(2) 0.017(3) 0.042(4) 0.008(3) -0.003(3) 0.0015(17)
C3A 0.019(3) 0.019(3) 0.026(4) 0.002(3) 0.002(3) -0.001(2)
C4A 0.014(2) 0.028(4) 0.018(3) 0.004(2) 0.002(2) 0.006(2)
C5A 0.013(3) 0.017(3) 0.019(4) 0.002(3) -0.004(4) 0.006(3)
C6A 0.026(3) 0.029(3) 0.025(3) 0.003(2) 0.005(2) 0.004(2)
C7A 0.029(3) 0.033(3) 0.014(2) 0.001(2) 0.000(2) -0.001(3)
C8A 0.011(2) 0.026(3) 0.017(3) 0.007(3) 0.0016(17) -0.002(3)
C9A 0.007(3) 0.029(5) 0.006(3) 0.007(3) 0.0045(18) 0.010(5)
C10A 0.017(2) 0.023(3) 0.017(3) 0.010(3) 0.0037(19) 0.003(2)
C11A 0.013(2) 0.023(4) 0.015(3) 0.013(2) 0.002(3) -0.001(3)
C12A 0.014(2) 0.026(3) 0.010(3) 0.006(3) 0.000(3) 0.0002(19)
C13A 0.016(2) 0.035(3) 0.041(3) 0.028(3) 0.002(2) 0.003(2)
C14A 0.015(3) 0.031(4) 0.051(5) 0.024(4) 0.001(3) -0.001(3)
C15A 0.018(2) 0.021(3) 0.039(3) 0.014(3) 0.006(2) 0.004(2)
C16A 0.011(2) 0.019(3) 0.019(3) 0.008(2) 0.001(2) -0.0005(15)
C17A 0.012(2) 0.015(2) 0.021(3) 0.007(2) 0.004(2) 0.0021(16)
C18A 0.017(2) 0.027(3) 0.034(3) 0.001(2) 0.000(2) 0.0012(19)
C19A 0.018(2) 0.025(3) 0.036(3) -0.006(3) -0.001(2) 0.006(2)
C20A 0.015(4) 0.027(5) 0.025(4) -0.002(3) -0.003(3) 0.007(3)
C21A 0.012(2) 0.026(3) 0.023(2) 0.003(2) 0.0015(17) 0.009(2)
C22A 0.019(2) 0.045(3) 0.019(2) -0.006(2) 0.0002(18) 0.012(2)
C23A 0.015(4) 0.046(5) 0.006(3) 0.000(3) -0.002(3) 0.013(3)
C24A 0.015(2) 0.044(3) 0.019(2) 0.007(2) 0.0043(17) 0.017(2)
C25A 0.014(3) 0.023(4) 0.014(2) 0.004(3) 0.0000(18) 0.007(3)
C26A 0.024(3) 0.059(5) 0.017(3) 0.018(4) 0.003(3) 0.017(3)
C27A 0.036(3) 0.055(5) 0.024(4) 0.027(4) 0.015(3) 0.017(3)
C28A 0.031(3) 0.029(3) 0.027(3) 0.017(3) 0.012(2) 0.007(2)
O2W 0.0390(7) 0.0414(8) 0.0476(8) 0.0148(6) -0.0139(6) 0.0002(6)
O3W 0.0827(15) 0.1285(19) 0.0891(15) 0.0710(14) -0.0322(12) -0.0052(13)
O4W 0.029(2) 0.048(2) 0.0275(19) 0.0146(17) -0.0004(15) 0.0054(17)

loop_
_atom_type_symbol
_atom_type_description
_atom_type_scat_dispersion_real
_atom_type_scat_dispersion_imag
_atom_type_scat_source
C C 0.0040 0.0020 'Calculated using XDISP in WinGX (Farrugia, 1999)'
H H 0.0000 0.0000 'Calculated using XDISP in WinGX (Farrugia, 1999)'
N N 0.0076 0.0040 'Calculated using XDISP in WinGX (Farrugia, 1999)'
Cl Cl 0.1697 0.1896 'Calculated using XDISP in WinGX (Farrugia, 1999)'
Co Co 0.3480 1.1404 'Calculated using XDISP in WinGX (Farrugia, 1999)'
O O 0.0132 0.0074 'Calculated using XDISP in WinGX (Farrugia, 1999)'

loop_
_geom_angle_atom_site_label_1
_geom_angle_atom_site_label_2
_geom_angle_atom_site_label_3
_geom_angle
N3 Co1 N2 92.8(2)
N1A Co1 N4A 117.6(3)
N3 Co1 N4 80.68(10)
N2 Co1 N4 173.5(2)
N3 Co1 N1 164.5(3)
N2 Co1 N1 79.3(2)
N4 Co1 N1 106.85(15)
N1A Co1 N2A 82.0(4)
N4A Co1 N2A 160.0(4)
N1A Co1 O1W 83.2(7)
N3 Co1 O1W 82.84(8)
N2 Co1 O1W 95.7(6)
N4A Co1 O1W 81.24(13)
N4 Co1 O1W 82.91(7)
N1 Co1 O1W 84.7(3)
N2A Co1 O1W 98.0(11)
N1A Co1 N3A 160.7(6)
N4A Co1 N3A 76.5(2)
N2A Co1 N3A 83.5(4)
O1W Co1 N3A 86.31(13)
N1A Co1 Cl1 92.8(8)
N3 Co1 Cl1 101.34(7)
N2 Co1 Cl1 91.9(6)
N4A Co1 Cl1 93.75(13)
N4 Co1 Cl1 90.09(6)
N1 Co1 Cl1 92.3(3)
N2A Co1 Cl1 89.1(11)
O1W Co1 Cl1 171.20(3)
N3A Co1 Cl1 99.63(13)
Co1 O1W H1WA 123.4
Co1 O1W H1WB 122.3
H1WA O1W H1WB 95.6
C1 N1 C5 118.4(4)
C1 N1 Co1 130.4(4)
C5 N1 Co1 111.1(3)
C9 N2 C12 119.3(6)
C9 N2 Co1 113.8(6)
C12 N2 Co1 122.8(6)
C17 N3 C21 119.4(3)
C17 N3 Co1 126.3(2)
C21 N3 Co1 113.5(2)
C28 N4 C25 118.5(2)
C28 N4 Co1 132.2(2)
C25 N4 Co1 109.20(19)
N1 C1 C2 122.2(4)
N1 C1 H1A 118.9
C2 C1 H1A 118.9
C3 C2 C1 118.8(3)
C3 C2 H2A 120.6
C1 C2 H2A 120.6
C2 C3 C4 120.5(3)
C2 C3 H3A 119.7
C4 C3 H3A 119.7
C3 C4 C5 117.5(3)
C3 C4 C6 123.3(3)
C5 C4 C6 119.3(4)
N1 C5 C4 122.6(4)
N1 C5 C9 116.6(5)
C4 C5 C9 120.8(5)
C4 C6 C7 112.3(2)
C4 C6 H6A 109.1
C7 C6 H6A 109.1
C4 C6 H6B 109.1
C7 C6 H6B 109.1
H6A C6 H6B 107.9
C8 C7 C6 113.1(3)
C8 C7 H7A 109.0
C6 C7 H7A 109.0
C8 C7 H7B 109.0
C6 C7 H7B 109.0
H7A C7 H7B 107.8
C10 C8 C9 116.2(4)
C10 C8 C7 124.0(3)
C9 C8 C7 119.5(4)
N2 C9 C8 124.5(5)
N2 C9 C5 116.5(5)
C8 C9 C5 118.9(5)
C8 C10 C11 121.3(3)
C8 C10 H10A 119.3
C11 C10 H10A 119.3
C10 C11 C13 119.5(4)
C10 C11 C12 119.2(3)
C13 C11 C12 121.2(4)
N2 C12 C11 119.2(4)
N2 C12 C16 122.1(4)
C11 C12 C16 118.7(3)
C14 C13 C11 119.3(4)
C14 C13 H13A 120.3
C11 C13 H13A 120.3
C13 C14 C15 120.1(3)
C13 C14 H14A 120.0
C15 C14 H14A 120.0
C14 C15 C16 123.8(4)
C14 C15 H15A 118.1
C16 C15 H15A 118.1
C15 C16 C12 116.7(4)
C15 C16 C17 116.3(3)
C12 C16 C17 126.9(3)
N3 C17 C18 119.7(4)
N3 C17 C16 121.6(3)
C18 C17 C16 118.7(3)
C19 C18 C17 120.5(4)
C19 C18 H18A 119.7
C17 C18 H18A 119.7
C18 C19 C20 120.3(4)
C18 C19 H19A 119.8
C20 C19 H19A 119.8
C22 C20 C21 119.5(5)
C22 C20 C19 124.6(5)
C21 C20 C19 115.8(4)
N3 C21 C20 123.8(4)
N3 C21 C25 117.0(3)
C20 C21 C25 119.1(3)
C23 C22 C20 122.8(7)
C23 C22 H22A 118.6
C20 C22 H22A 118.6
C22 C23 C24 119.6(5)
C22 C23 H23A 120.2
C24 C23 H23A 120.2
C26 C24 C25 118.2(4)
C26 C24 C23 122.7(3)
C25 C24 C23 119.1(4)
N4 C25 C24 122.2(3)
N4 C25 C21 117.9(3)
C24 C25 C21 119.9(3)
C27 C26 C24 119.1(3)
C27 C26 H26A 120.4
C24 C26 H26A 120.4
C26 C27 C28 119.3(3)
C26 C27 H27A 120.3
C28 C27 H27A 120.3
N4 C28 C27 122.6(3)
N4 C28 H28A 118.7
C27 C28 H28A 118.7
C1A N1A C5A 117.9(9)
C1A N1A Co1 127.2(7)
C5A N1A Co1 114.8(8)
C9A N2A C12A 119.9(10)
C9A N2A Co1 107.9(8)
C12A N2A Co1 131.1(10)
C17A N3A C21A 121.1(6)
C17A N3A Co1 128.1(4)
C21A N3A Co1 109.9(4)
C28A N4A C25A 119.3(6)
C28A N4A Co1 125.6(4)
C25A N4A Co1 114.5(4)
N1A C1A C2A 121.3(7)
N1A C1A H1AA 119.4
C2A C1A H1AA 119.4
C3A C2A C1A 120.1(6)
C3A C2A H2AA 119.9
C1A C2A H2AA 119.9
C2A C3A C4A 121.0(7)
C2A C3A H3AA 119.5
C4A C3A H3AA 119.5
C3A C4A C5A 116.4(7)
C3A C4A C6A 124.2(6)
C5A C4A C6A 119.4(7)
N1A C5A C4A 123.3(9)
N1A C5A C9A 116.6(9)
C4A C5A C9A 120.1(8)
C4A C6A C7A 112.9(5)
C4A C6A H6AA 109.0
C7A C6A H6AA 109.0
C4A C6A H6AB 109.0
C7A C6A H6AB 109.0
H6AA C6A H6AB 107.8
C8A C7A C6A 113.5(5)
C8A C7A H7AA 108.9
C6A C7A H7AA 108.9
C8A C7A H7AB 108.9
C6A C7A H7AB 108.9
H7AA C7A H7AB 107.7
C10A C8A C9A 116.4(6)
C10A C8A C7A 124.0(6)
C9A C8A C7A 119.5(7)
N2A C9A C8A 122.5(9)
N2A C9A C5A 118.1(9)
C8A C9A C5A 119.0(8)
C8A C10A C11A 122.8(5)
C8A C10A H10B 118.6
C11A C10A H10B 118.6
C10A C11A C12A 118.6(6)
C10A C11A C13A 121.7(6)
C12A C11A C13A 119.8(7)
N2A C12A C11A 119.6(7)
N2A C12A C16A 119.8(7)
C11A C12A C16A 120.6(7)
C14A C13A C11A 119.8(6)
C14A C13A H13B 120.1
C11A C13A H13B 120.1
C13A C14A C15A 120.8(6)
C13A C14A H14B 119.6
C15A C14A H14B 119.6
C14A C15A C16A 123.0(6)
C14A C15A H15B 118.5
C16A C15A H15B 118.5
C15A C16A C12A 115.7(6)
C15A C16A C17A 116.1(6)
C12A C16A C17A 128.2(5)
N3A C17A C18A 119.3(6)
N3A C17A C16A 122.7(5)
C18A C17A C16A 118.0(6)
C19A C18A C17A 120.0(6)
C19A C18A H18B 120.0
C17A C18A H18B 120.0
C18A C19A C20A 121.1(6)
C18A C19A H19B 119.5
C20A C19A H19B 119.5
C22A C20A C21A 120.3(7)
C22A C20A C19A 124.0(7)
C21A C20A C19A 115.7(7)
N3A C21A C20A 122.5(6)
N3A C21A C25A 117.5(5)
C20A C21A C25A 120.0(6)
C23A C22A C20A 122.6(8)
C23A C22A H22B 118.7
C20A C22A H22B 118.7
C22A C23A C24A 117.4(10)
C22A C23A H23B 121.3
C24A C23A H23B 121.3
C26A C24A C25A 116.0(6)
C26A C24A C23A 122.5(7)
C25A C24A C23A 121.6(7)
N4A C25A C21A 119.1(5)
N4A C25A C24A 122.8(6)
C21A C25A C24A 118.1(6)
C24A C26A C27A 121.9(6)
C24A C26A H26B 119.1
C27A C26A H26B 119.1
C26A C27A C28A 117.3(7)
C26A C27A H27B 121.4
C28A C27A H27B 121.4
N4A C28A C27A 122.7(6)
N4A C28A H28B 118.7
C27A C28A H28B 118.7
H2WA O2W H2WB 107.2
H3WB O3W H3WA 103.9
H4WA O4W H4WB 97.2

loop_
_geom_bond_atom_site_label_1
_geom_bond_atom_site_label_2
_geom_bond_distance
Cl2A Cl2B 0.6866(16)
Co1 N1A 1.954(11)
Co1 N3 2.011(3)
Co1 N2 2.060(8)
Co1 N4A 2.100(5)
Co1 N4 2.141(2)
Co1 N1 2.146(5)
Co1 N2A 2.164(14)
Co1 O1W 2.1950(11)
Co1 N3A 2.255(6)
Co1 Cl1 2.4140(4)
O1W H1WA 0.8500
O1W H1WB 0.8499
N1 C1 1.340(5)
N1 C5 1.350(6)
N2 C9 1.327(7)
N2 C12 1.377(6)
N3 C17 1.330(4)
N3 C21 1.359(4)
N4 C28 1.324(4)
N4 C25 1.355(4)
C1 C2 1.398(4)
C1 H1A 0.9500
C2 C3 1.369(5)
C2 H2A 0.9500
C3 C4 1.384(4)
C3 H3A 0.9500
C4 C5 1.403(6)
C4 C6 1.502(4)
C5 C9 1.475(6)
C6 C7 1.527(5)
C6 H6A 0.9900
C6 H6B 0.9900
C7 C8 1.494(5)
C7 H7A 0.9900
C7 H7B 0.9900
C8 C10 1.362(5)
C8 C9 1.420(6)
C10 C11 1.406(5)
C10 H10A 0.9500
C11 C13 1.417(5)
C11 C12 1.419(4)
C12 C16 1.442(5)
C13 C14 1.360(7)
C13 H13A 0.9500
C14 C15 1.390(5)
C14 H14A 0.9500
C15 C16 1.392(4)
C15 H15A 0.9500
C16 C17 1.479(5)
C17 C18 1.433(4)
C18 C19 1.351(7)
C18 H18A 0.9500
C19 C20 1.412(6)
C19 H19A 0.9500
C20 C22 1.394(9)
C20 C21 1.405(4)
C21 C25 1.437(4)
C22 C23 1.356(10)
C22 H22A 0.9500
C23 C24 1.439(5)
C23 H23A 0.9500
C24 C26 1.399(6)
C24 C25 1.408(4)
C26 C27 1.366(5)
C26 H26A 0.9500
C27 C28 1.410(3)
C27 H27A 0.9500
C28 H28A 0.9500
N1A C1A 1.341(11)
N1A C5A 1.356(11)
N2A C9A 1.334(11)
N2A C12A 1.398(11)
N3A C17A 1.324(6)
N3A C21A 1.356(7)
N4A C28A 1.307(7)
N4A C25A 1.346(8)
C1A C2A 1.392(8)
C1A H1AA 0.9500
C2A C3A 1.359(8)
C2A H2AA 0.9500
C3A C4A 1.369(9)
C3A H3AA 0.9500
C4A C5A 1.415(10)
C4A C6A 1.498(8)
C5A C9A 1.463(11)
C6A C7A 1.515(8)
C6A H6AA 0.9900
C6A H6AB 0.9900
C7A C8A 1.492(8)
C7A H7AA 0.9900
C7A H7AB 0.9900
C8A C10A 1.359(7)
C8A C9A 1.449(10)
C10A C11A 1.397(7)
C10A H10B 0.9500
C11A C12A 1.412(7)
C11A C13A 1.425(7)
C12A C16A 1.430(7)
C13A C14A 1.341(10)
C13A H13B 0.9500
C14A C15A 1.395(11)
C14A H14B 0.9500
C15A C16A 1.408(8)
C15A H15B 0.9500
C16A C17A 1.465(7)
C17A C18A 1.441(7)
C18A C19A 1.349(8)
C18A H18B 0.9500
C19A C20A 1.419(11)
C19A H19B 0.9500
C20A C22A 1.400(10)
C20A C21A 1.418(9)
C21A C25A 1.420(8)
C22A C23A 1.382(16)
C22A H22B 0.9500
C23A C24A 1.445(14)
C23A H23B 0.9500
C24A C26A 1.369(9)
C24A C25A 1.438(7)
C26A C27A 1.386(11)
C26A H26B 0.9500
C27A C28A 1.424(8)
C27A H27B 0.9500
C28A H28B 0.9500
O2W H2WA 0.8501
O2W H2WB 0.8500
O3W H3WB 0.8500
O3W H3WA 0.8500
O4W H4WA 0.8500
O4W H4WB 0.8499

loop_
_geom_hbond_atom_site_label_D
_geom_hbond_atom_site_label_H
_geom_hbond_atom_site_label_A
_geom_hbond_distance_DH
_geom_hbond_distance_HA
_geom_hbond_distance_DA
_geom_hbond_angle_DHA
_geom_hbond_site_symmetry_A
O1W H1WA O2W 0.85 1.88 2.7163(17) 166.9 .
O1W H1WB Cl1 0.85 2.31 3.1362(11) 164.0 1_655
O2W H2WA Cl2A 0.85 2.37 3.2208(17) 174.5 1_545
O2W H2WA Cl2B 0.85 2.26 3.097(2) 167.5 1_545
O2W H2WB O3W 0.85 2.01 2.850(2) 167.3 2_767
O3W H3WB Cl2A 0.85 2.28 3.128(2) 176.6 .
O3W H3WB Cl2B 0.85 2.23 3.054(2) 163.0 .
O3W H3WA O4W 0.85 1.82 2.630(5) 158.9 1_665
O4W H4WA Cl2A 0.85 2.86 3.674(5) 162.3 1_545
O4W H4WA Cl2B 0.85 2.36 3.181(5) 162.7 1_545
O4W H4WB Cl2B 0.85 2.42 3.218(5) 157.6 2_667

loop_
_geom_torsion_atom_site_label_1
_geom_torsion_atom_site_label_2
_geom_torsion_atom_site_label_3
_geom_torsion_atom_site_label_4
_geom_torsion
C5 N1 C1 C2 -0.8(11)
Co1 N1 C1 C2 -179.3(5)
N1 C1 C2 C3 1.2(7)
C1 C2 C3 C4 0.3(5)
C2 C3 C4 C5 -1.9(7)
C2 C3 C4 C6 176.1(3)
C1 N1 C5 C4 -1.0(14)
Co1 N1 C5 C4 177.8(8)
C1 N1 C5 C9 -178.8(9)
Co1 N1 C5 C9 0.0(11)
C3 C4 C5 N1 2.3(12)
C6 C4 C5 N1 -175.8(8)
C3 C4 C5 C9 -179.9(7)
C6 C4 C5 C9 2.0(12)
C3 C4 C6 C7 149.8(3)
C5 C4 C6 C7 -32.2(6)
C4 C6 C7 C8 46.4(4)
C6 C7 C8 C10 154.0(3)
C6 C7 C8 C9 -32.7(7)
C12 N2 C9 C8 4(2)
Co1 N2 C9 C8 161.8(8)
C12 N2 C9 C5 -176.3(12)
Co1 N2 C9 C5 -18.5(18)
C10 C8 C9 N2 -4.1(17)
C7 C8 C9 N2 -177.9(13)
C10 C8 C9 C5 176.2(7)
C7 C8 C9 C5 2.3(12)
N1 C5 C9 N2 12.3(17)
C4 C5 C9 N2 -165.5(13)
N1 C5 C9 C8 -167.9(9)
C4 C5 C9 C8 14.2(14)
C9 C8 C10 C11 1.3(7)
C7 C8 C10 C11 174.9(3)
C8 C10 C11 C13 -177.0(3)
C8 C10 C11 C12 1.1(5)
C9 N2 C12 C11 -1(2)
Co1 N2 C12 C11 -156.9(8)
C9 N2 C12 C16 178.6(12)
Co1 N2 C12 C16 22.8(18)
C10 C11 C12 N2 -1.3(11)
C13 C11 C12 N2 176.8(11)
C10 C11 C12 C16 178.9(3)
C13 C11 C12 C16 -3.0(5)
C10 C11 C13 C14 178.3(3)
C12 C11 C13 C14 0.2(6)
C11 C13 C14 C15 2.0(6)
C13 C14 C15 C16 -1.5(5)
C14 C15 C16 C12 -1.3(4)
C14 C15 C16 C17 179.8(3)
N2 C12 C16 C15 -176.3(11)
C11 C12 C16 C15 3.4(5)
N2 C12 C16 C17 2.4(12)
C11 C12 C16 C17 -177.9(3)
C21 N3 C17 C18 5.0(4)
Co1 N3 C17 C18 -164.00(18)
C21 N3 C17 C16 -172.1(2)
Co1 N3 C17 C16 19.0(4)
C15 C16 C17 N3 153.2(3)
C12 C16 C17 N3 -25.5(4)
C15 C16 C17 C18 -23.9(3)
C12 C16 C17 C18 157.4(3)
N3 C17 C18 C19 -6.3(5)
C16 C17 C18 C19 170.8(4)
C17 C18 C19 C20 1.7(7)
C18 C19 C20 C22 -176.7(7)
C18 C19 C20 C21 3.7(7)
C17 N3 C21 C20 0.8(4)
Co1 N3 C21 C20 171.1(2)
C17 N3 C21 C25 178.4(2)
Co1 N3 C21 C25 -11.3(3)
C22 C20 C21 N3 175.2(6)
C19 C20 C21 N3 -5.1(5)
C22 C20 C21 C25 -2.4(7)
C19 C20 C21 C25 177.3(4)
C21 C20 C22 C23 2.2(13)
C19 C20 C22 C23 -177.4(7)
C20 C22 C23 C24 -1.6(13)
C22 C23 C24 C26 -177.0(7)
C22 C23 C24 C25 1.2(7)
C28 N4 C25 C24 2.5(4)
Co1 N4 C25 C24 -174.9(2)
C28 N4 C25 C21 -175.4(2)
Co1 N4 C25 C21 7.2(3)
C26 C24 C25 N4 -1.0(4)
C23 C24 C25 N4 -179.3(2)
C26 C24 C25 C21 176.9(3)
C23 C24 C25 C21 -1.4(4)
N3 C21 C25 N4 2.3(4)
C20 C21 C25 N4 180.0(2)
N3 C21 C25 C24 -175.7(2)
C20 C21 C25 C24 2.0(4)
C25 C24 C26 C27 -1.5(5)
C23 C24 C26 C27 176.7(3)
C24 C26 C27 C28 2.3(5)
C25 N4 C28 C27 -1.6(4)
Co1 N4 C28 C27 175.10(19)
C26 C27 C28 N4 -0.8(4)
C5A N1A C1A C2A -3(3)
Co1 N1A C1A C2A -178.4(12)
N1A C1A C2A C3A 2.5(17)
C1A C2A C3A C4A -0.7(11)
C2A C3A C4A C5A -0.7(15)
C2A C3A C4A C6A 177.6(6)
C1A N1A C5A C4A 1(3)
Co1 N1A C5A C4A 177.4(16)
C1A N1A C5A C9A 180(2)
Co1 N1A C5A C9A -4(3)
C3A C4A C5A N1A 1(3)
C6A C4A C5A N1A -177.8(17)
C3A C4A C5A C9A -178.0(15)
C6A C4A C5A C9A 4(2)
C3A C4A C6A C7A 147.7(6)
C5A C4A C6A C7A -34.1(13)
C4A C6A C7A C8A 45.2(7)
C6A C7A C8A C10A 153.4(7)
C6A C7A C8A C9A -28.1(13)
C12A N2A C9A C8A -6(5)
Co1 N2A C9A C8A 163.2(16)
C12A N2A C9A C5A -178(3)
Co1 N2A C9A C5A -9(3)
C10A C8A C9A N2A 4(3)
C7A C8A C9A N2A -174(3)
C10A C8A C9A C5A 176.3(15)
C7A C8A C9A C5A -2(2)
N1A C5A C9A N2A 9(3)
C4A C5A C9A N2A -172(3)
N1A C5A C9A C8A -163.1(19)
C4A C5A C9A C8A 16(3)
C9A C8A C10A C11A -3.3(14)
C7A C8A C10A C11A 175.2(6)
C8A C10A C11A C12A 4.1(10)
C8A C10A C11A C13A -174.9(6)
C9A N2A C12A C11A 6(4)
Co1 N2A C12A C11A -160(2)
C9A N2A C12A C16A -176(2)
Co1 N2A C12A C16A 18(4)
C10A C11A C12A N2A -5(2)
C13A C11A C12A N2A 174(2)
C10A C11A C12A C16A 177.0(7)
C13A C11A C12A C16A -4.0(11)
C10A C11A C13A C14A 177.7(7)
C12A C11A C13A C14A -1.3(10)
C11A C13A C14A C15A 4.3(11)
C13A C14A C15A C16A -2.1(12)
C14A C15A C16A C12A -3.0(10)
C14A C15A C16A C17A 175.9(6)
N2A C12A C16A C15A -172(2)
C11A C12A C16A C15A 5.9(11)
N2A C12A C16A C17A 9(2)
C11A C12A C16A C17A -172.9(6)
C21A N3A C17A C18A 4.5(7)
Co1 N3A C17A C18A -163.9(4)
C21A N3A C17A C16A -174.0(5)
Co1 N3A C17A C16A 17.6(7)
C15A C16A C17A N3A 153.2(5)
C12A C16A C17A N3A -28.0(10)
C15A C16A C17A C18A -25.3(7)
C12A C16A C17A C18A 153.5(7)
N3A C17A C18A C19A -5.0(7)
C16A C17A C18A C19A 173.6(5)
C17A C18A C19A C20A 0.5(10)
C18A C19A C20A C22A -177.4(8)
C18A C19A C20A C21A 4.0(13)
C17A N3A C21A C20A 0.3(10)
Co1 N3A C21A C20A 170.7(7)
C17A N3A C21A C25A 178.6(5)
Co1 N3A C21A C25A -11.0(6)
C22A C20A C21A N3A 176.8(7)
C19A C20A C21A N3A -4.6(13)
C22A C20A C21A C25A -1.5(14)
C19A C20A C21A C25A 177.1(7)
C21A C20A C22A C23A 1.9(17)
C19A C20A C22A C23A -176.6(13)
C20A C22A C23A C24A -2(2)
C22A C23A C24A C26A -178.4(10)
C22A C23A C24A C25A 2(2)
C28A N4A C25A C21A -176.0(5)
Co1 N4A C25A C21A 12.6(7)
C28A N4A C25A C24A 0.5(8)
Co1 N4A C25A C24A -170.8(4)
N3A C21A C25A N4A -0.3(9)
C20A C21A C25A N4A 178.1(7)
N3A C21A C25A C24A -177.0(4)
C20A C21A C25A C24A 1.3(10)
C26A C24A C25A N4A 2.2(8)
C23A C24A C25A N4A -178.2(11)
C26A C24A C25A C21A 178.7(5)
C23A C24A C25A C21A -1.6(13)
C25A C24A C26A C27A -4.0(8)
C23A C24A C26A C27A 176.3(12)
C24A C26A C27A C28A 3.2(10)
C25A N4A C28A C27A -1.4(8)
Co1 N4A C28A C27A 168.8(5)
C26A C27A C28A N4A -0.3(9)
